data_9010138
loop_
_publ_author_name
'Atencio, D.'
'Coutinho, J. M. V.'
'Mascarenhas, Y. P.'
'Ellena, J. A.'

_publ_section_title
;Matioliite, the Mg-analogue of burangaite, from Gentil mine, Mendes Pimentel,
 Minas Gerais, Brazil, and other occurrences Locality: Gentil mine, Mendes
 Pimentel, Minas Gerais, Brazil Sample: T = 120 K
;
_journal_name_full 'American Mineralogist'
_journal_page_first 1932
_journal_page_last 1936
_journal_paper_doi 10.2138/am.2006.2233
_journal_volume 91
_journal_year 2006
_chemical_compound_source 'Gentil mine, Mendes Pimentel, Minas Gerais, Brazil'
_chemical_formula_sum 'Al5 Fe0.1 H10 Mg0.9 Na O24 P4'
_chemical_name_mineral Matioliite
_space_group_IT_number 15
_symmetry_space_group_name_Hall '-C 2yc'
_symmetry_space_group_name_H-M 'C 1 2/c 1'
_cell_angle_alpha 90
_cell_angle_beta 110.97
_cell_angle_gamma 90
_cell_length_a 25.075
_cell_length_b 5.0470
_cell_length_c 13.4370
_cell_formula_units_Z 4
_cell_volume 1587.872
_database_code_amcsd 0004259
_diffrn_ambient_temperature 120
_exptl_crystal_density_diffrn 2.942
_cod_original_formula_sum 'Na (Mg.9 Fe.1) Al5 P4 O24 H10'
_cod_database_code 9010138

loop_
_space_group_symop_operation_xyz
x,y,z
1/2+x,1/2+y,z
x,-y,1/2+z
1/2+x,1/2-y,1/2+z
-x,y,1/2-z
1/2-x,1/2+y,1/2-z
-x,-y,-z
1/2-x,1/2-y,-z

loop_
_atom_site_aniso_label
_atom_site_aniso_U_11
_atom_site_aniso_U_22
_atom_site_aniso_U_33
_atom_site_aniso_U_12
_atom_site_aniso_U_13
_atom_site_aniso_U_23
Na 0.02800 0.02800 0.03000 0.00000 0.01100 0.00000
Mg 0.01900 0.02200 0.02100 0.00000 0.01100 0.00500
Fe 0.04000 0.00500 0.03900 -0.00200 0.00200 -0.01300
Al1 0.02400 0.01700 0.02800 0.00000 0.01100 -0.00100
Al3 0.02400 0.01600 0.02600 -0.00100 0.01000 -0.00100
Al4 0.02400 0.01400 0.02400 -0.00100 0.01000 0.00000
P1 0.02500 0.01300 0.02400 0.00000 0.01000 0.00100
P2 0.02400 0.01500 0.02600 0.00000 0.01000 -0.00100
O1 0.03100 0.01500 0.02900 -0.00300 0.01300 0.00100
O2 0.02900 0.01400 0.02800 -0.00200 0.01300 -0.00200
O3 0.02500 0.02100 0.02800 -0.00100 0.01000 -0.00300
O4 0.02700 0.01600 0.02800 0.00100 0.00900 0.00000
O5 0.02800 0.01600 0.02600 0.00000 0.01200 0.00000
O6 0.02700 0.01400 0.02800 0.00100 0.01100 -0.00100
O7 0.02700 0.01600 0.02800 -0.00200 0.01100 0.00200
O8 0.02600 0.01600 0.02600 -0.00200 0.00900 0.00200
O9 0.02600 0.01700 0.02800 -0.00100 0.00800 -0.00100
O10 0.02800 0.02000 0.03100 0.00000 0.01300 -0.00100
O11 0.02700 0.01700 0.03200 -0.00200 0.01100 -0.00400
O12 0.02600 0.01900 0.03000 -0.00200 0.00900 0.00200

loop_
_atom_site_label
_atom_site_fract_x
_atom_site_fract_y
_atom_site_fract_z
_atom_site_occupancy
_atom_site_U_iso_or_equiv
Na 0.00000 0.64880 0.25000 1.00000 0.02900
Mg 0.25000 0.75000 0.50000 0.90000 0.01900
Fe 0.25000 0.75000 0.50000 0.10000 0.03100
Al1 0.00000 0.50000 0.50000 1.00000 0.02200
Al3 0.15180 0.48270 0.60990 1.00000 0.02200
Al4 0.14120 0.72340 0.35180 1.00000 0.02000
P1 0.21610 0.23410 0.32810 1.00000 0.02000
P2 0.08070 0.22450 0.39510 1.00000 0.02100
O1 0.09180 0.44500 0.32700 1.00000 0.02500
O2 0.08050 0.95590 0.34220 1.00000 0.02300
O3 0.02130 0.27660 0.40180 1.00000 0.02500
O4 0.12580 0.22150 0.50730 1.00000 0.02400
O5 0.16830 0.71540 0.50980 1.00000 0.02200
O6 0.20870 0.49480 0.38140 1.00000 0.02300
O7 0.19720 0.00020 0.38260 1.00000 0.02300
O8 0.12940 0.74810 0.20540 1.00000 0.02300
O9 0.17560 0.24400 0.21130 1.00000 0.02400
O10 0.27750 0.19040 0.34110 1.00000 0.02600
O11 0.07480 0.62820 0.56450 1.00000 0.02500
O12 -0.02140 0.77810 0.39720 1.00000 0.02600
H5 0.16270 0.81430 0.54530 1.00000 0.03300
H8 0.14170 0.86470 0.19730 1.00000 0.03400
H11 0.07230 0.72900 0.60160 1.00000 0.03800
H12A -0.01090 0.91880 0.38950 1.00000 0.03800
H12B -0.06180 0.76430 0.35880 1.00000 0.03800

loop_
_cod_related_entry_id
_cod_related_entry_database
_cod_related_entry_code
1 AMCSD 0004259
